data_7042087
loop_
_publ_author_name
'Carreira-Barral, Israel'
'Mato-Iglesias, Marta'
'de Blas, Andr\'es'
'Platas-Iglesias, Carlos'
'Tasker, Peter A.'
'Esteban-G\'omez, David'

_publ_section_title
;
 Ditopic receptors containing urea groups for solvent extraction of Cu(ii)
 salts.
;
_journal_issue 10
_journal_name_full 'Dalton transactions (Cambridge, England : 2003)'
_journal_page_first 3192
_journal_page_last 3206
_journal_paper_doi 10.1039/c7dt00093f
_journal_volume 46
_journal_year 2017
_chemical_compound_source 'synthesis as described'
_chemical_formula_moiety 'C33 H45 N7 O3'
_chemical_formula_sum 'C33 H45 N7 O3'
_chemical_formula_weight 587.76
_space_group_IT_number 14
_symmetry_cell_setting monoclinic
_symmetry_Int_Tables_number 14
_symmetry_space_group_name_Hall '-P 2ybc'
_symmetry_space_group_name_H-M 'P 1 21/c 1'
_atom_sites_solution_hydrogens mixed
_atom_sites_solution_primary geom
_atom_sites_solution_secondary difmap
_audit_conform_dict_location ftp://ftp.iucr.org/pub/cif_core.dic
_audit_conform_dict_name cif_core.dic
_audit_conform_dict_version 2.4.3
_audit_creation_date 2016-12-28T19:19:37-00:00
_audit_creation_method 'WinGX routine CIF_UPDATE'
_audit_update_record
;
2017-01-03 deposited with the CCDC.
2017-02-15 downloaded from the CCDC.
;
_cell_angle_alpha 90
_cell_angle_beta 92.980(5)
_cell_angle_gamma 90
_cell_formula_units_Z 4
_cell_length_a 14.9008(10)
_cell_length_b 11.9675(8)
_cell_length_c 17.9866(13)
_cell_measurement_reflns_used 6014
_cell_measurement_temperature 100(2)
_cell_measurement_theta_max 23.61
_cell_measurement_theta_min 2.74
_cell_measurement_wavelength 0.71073
_cell_volume 3203.1(4)
_computing_cell_refinement 'SAINT V7.68A (Bruker: Madison, 2009 ) in Apex2 suite.'
_computing_data_collection 'Apex2, Bruker Instrument Service v2010, 1-2'
_computing_data_reduction 'SAINT and XPREP Version 2008/2 (Sheldrick, Bruker AXS Inc.)'
_computing_molecular_graphics 'ORTEP-3 for Windows (Farrugia, 2012)'
_computing_publication_material 'WinGX publication routines (Farrugia, 2012)'
_computing_structure_refinement 'SHELXL-2014/7 (Sheldrick, 2014)'
_computing_structure_solution 'SHELXS-97 (Sheldrick, 2008)'
_diffrn_ambient_temperature 100(2)
_diffrn_measured_fraction_theta_full 0.999
_diffrn_measured_fraction_theta_max 0.999
_diffrn_measurement_device_type 'BRUKER-NONIUS X8 APEX KAPPA CCD'
_diffrn_measurement_method 'omega and phi rotation with narrow frames'
_diffrn_radiation_probe x-ray
_diffrn_radiation_type MoK\a
_diffrn_radiation_wavelength 0.71073
_diffrn_reflns_av_R_equivalents 0.0672
_diffrn_reflns_av_unetI/netI 0.0456
_diffrn_reflns_Laue_measured_fraction_full 0.999
_diffrn_reflns_Laue_measured_fraction_max 0.999
_diffrn_reflns_limit_h_max 19
_diffrn_reflns_limit_h_min -19
_diffrn_reflns_limit_k_max 15
_diffrn_reflns_limit_k_min -15
_diffrn_reflns_limit_l_max 24
_diffrn_reflns_limit_l_min -23
_diffrn_reflns_number 56699
_diffrn_reflns_point_group_measured_fraction_full 0.999
_diffrn_reflns_point_group_measured_fraction_max 0.999
_diffrn_reflns_theta_full 25.242
_diffrn_reflns_theta_max 28.333
_diffrn_reflns_theta_min 2.045
_exptl_absorpt_coefficient_mu 0.08
_exptl_absorpt_correction_T_max 0.888
_exptl_absorpt_correction_T_min 0.825
_exptl_absorpt_correction_type multi-scan
_exptl_absorpt_process_details
;
         SAINT V7.68A (Bruker: Madison, 2009 ) in Apex2 suite.
;
_exptl_crystal_colour colourless
_exptl_crystal_density_diffrn 1.219
_exptl_crystal_density_method 'not measured'
_exptl_crystal_description prism
_exptl_crystal_F_000 1264
_exptl_crystal_size_max 0.33
_exptl_crystal_size_mid 0.17
_exptl_crystal_size_min 0.1
_refine_diff_density_max 0.382
_refine_diff_density_min -0.258
_refine_diff_density_rms 0.046
_refine_ls_extinction_method none
_refine_ls_goodness_of_fit_ref 1.033
_refine_ls_hydrogen_treatment mixed
_refine_ls_matrix_type full
_refine_ls_number_constraints 0
_refine_ls_number_parameters 403
_refine_ls_number_reflns 7961
_refine_ls_number_restraints 0
_refine_ls_restrained_S_all 1.033
_refine_ls_R_factor_all 0.0792
_refine_ls_R_factor_gt 0.0483
_refine_ls_shift/su_max 0.001
_refine_ls_shift/su_mean 0
_refine_ls_structure_factor_coef Fsqd
_refine_ls_weighting_details 'w=1/[\s^2^(Fo^2^)+(0.0498P)^2^+0.9532P] where P=(Fo^2^+2Fc^2^)/3'
_refine_ls_weighting_scheme calc
_refine_ls_wR_factor_gt 0.1085
_refine_ls_wR_factor_ref 0.1231
_reflns_Friedel_coverage 0
_reflns_number_gt 5521
_reflns_number_total 7961
_reflns_threshold_expression 'I > 2\s(I)'
_cod_data_source_file c7dt00093f2.cif
_cod_data_source_block shelx
_cod_depositor_comments 'Adding full bibliography for 7042087--7042090.cif.'
_cod_original_sg_symbol_H-M 'P 21/c'
_cod_database_code 7042087
_shelx_estimated_absorpt_t_min 0.974
_shelx_estimated_absorpt_t_max 0.992

loop_
_symmetry_equiv_pos_as_xyz
'x, y, z'
'-x, y+1/2, -z+1/2'
'-x, -y, -z'
'x, -y-1/2, z-1/2'

loop_
_atom_site_label
_atom_site_type_symbol
_atom_site_fract_x
_atom_site_fract_y
_atom_site_fract_z
_atom_site_U_iso_or_equiv
_atom_site_adp_type
_atom_site_occupancy
_atom_site_site_symmetry_order
_atom_site_calc_flag
_atom_site_refinement_flags_posn
_atom_site_refinement_flags_adp
C2 C 0.60058(10) 0.85953(15) 0.03219(9) 0.0279(4) Uani 1 1 d . .
C3 C 0.57907(12) 0.8984(2) 0.10096(10) 0.0460(5) Uani 1 1 d . .
H3 H 0.519 0.9166 0.1114 0.055 Uiso 1 1 calc R U
C4 C 0.64846(13) 0.9097(2) 0.15421(10) 0.0524(6) Uani 1 1 d . .
H4 H 0.6355 0.9362 0.2023 0.063 Uiso 1 1 calc R U
C5 C 0.73625(11) 0.88346(17) 0.13984(9) 0.0350(4) Uani 1 1 d . .
H5 H 0.7827 0.8923 0.1776 0.042 Uiso 1 1 calc R U
C6 C 0.75613(10) 0.84404(13) 0.06966(8) 0.0226(3) Uani 1 1 d . .
C1 C 0.68677(10) 0.83268(13) 0.01500(8) 0.0230(3) Uani 1 1 d . .
H1 H 0.6989 0.8068 -0.0334 0.028 Uiso 1 1 calc R U
C7 C 0.92143(10) 0.82780(12) 0.09088(8) 0.0205(3) Uani 1 1 d . .
C8 C 1.08542(10) 0.83425(12) 0.07212(8) 0.0195(3) Uani 1 1 d . .
C9 C 1.11832(10) 0.82046(13) 0.14530(8) 0.0226(3) Uani 1 1 d . .
H9 H 1.0795 0.7963 0.1823 0.027 Uiso 1 1 calc R U
C10 C 1.20835(11) 0.84212(14) 0.16400(9) 0.0264(3) Uani 1 1 d . .
H10 H 1.2306 0.8348 0.2142 0.032 Uiso 1 1 calc R U
C11 C 1.26576(11) 0.87427(14) 0.10998(9) 0.0279(4) Uani 1 1 d . .
H11 H 1.3275 0.8874 0.1228 0.033 Uiso 1 1 calc R U
C12 C 1.23282(10) 0.88736(13) 0.03690(9) 0.0251(3) Uani 1 1 d . .
H12 H 1.2727 0.9085 -0.0002 0.03 Uiso 1 1 calc R U
C13 C 1.14267(10) 0.87016(12) 0.01704(8) 0.0214(3) Uani 1 1 d . .
C14 C 1.10537(10) 0.89914(13) -0.06014(8) 0.0225(3) Uani 1 1 d . .
H14A H 1.0623 0.9617 -0.0563 0.027 Uiso 1 1 calc R U
H14B H 1.1553 0.9257 -0.0898 0.027 Uiso 1 1 calc R U
C22 C 1.12534(10) 0.72489(13) -0.12483(8) 0.0229(3) Uani 1 1 d . .
H22A H 1.1689 0.7086 -0.0828 0.027 Uiso 1 1 calc R U
H22B H 1.159 0.7583 -0.1654 0.027 Uiso 1 1 calc R U
C21 C 1.08312(10) 0.61612(13) -0.15225(8) 0.0238(3) Uani 1 1 d . .
H21A H 1.0441 0.6308 -0.1975 0.029 Uiso 1 1 calc R U
H21B H 1.131 0.5638 -0.1659 0.029 Uiso 1 1 calc R U
C20 C 0.98340(11) 0.46303(13) -0.12293(9) 0.0256(3) Uani 1 1 d . .
H20A H 0.9733 0.4124 -0.0806 0.031 Uiso 1 1 calc R U
H20B H 1.0214 0.4234 -0.1579 0.031 Uiso 1 1 calc R U
C19 C 0.89383(10) 0.49252(13) -0.16214(8) 0.0250(3) Uani 1 1 d . .
H19A H 0.9028 0.5526 -0.1988 0.03 Uiso 1 1 calc R U
H19B H 0.8697 0.4263 -0.1894 0.03 Uiso 1 1 calc R U
C18 C 0.76261(10) 0.60884(13) -0.14068(8) 0.0250(3) Uani 1 1 d . .
H18A H 0.7177 0.6246 -0.1034 0.03 Uiso 1 1 calc R U
H18B H 0.7307 0.5735 -0.1842 0.03 Uiso 1 1 calc R U
C17 C 0.80286(10) 0.71840(13) -0.16499(8) 0.0242(3) Uani 1 1 d . .
H17A H 0.8355 0.7059 -0.2109 0.029 Uiso 1 1 calc R U
H17B H 0.7539 0.7724 -0.1768 0.029 Uiso 1 1 calc R U
C16 C 0.90691(10) 0.87001(13) -0.13294(9) 0.0238(3) Uani 1 1 d . .
H16A H 0.9116 0.924 -0.0912 0.029 Uiso 1 1 calc R U
H16B H 0.8679 0.9035 -0.1732 0.029 Uiso 1 1 calc R U
C15 C 0.99977(10) 0.85025(13) -0.16138(8) 0.0234(3) Uani 1 1 d . .
H15A H 0.9959 0.796 -0.203 0.028 Uiso 1 1 calc R U
H15B H 1.0242 0.9212 -0.1801 0.028 Uiso 1 1 calc R U
C23 C 0.78308(11) 0.43287(13) -0.07840(9) 0.0267(3) Uani 1 1 d . .
H23A H 0.8285 0.3748 -0.0654 0.032 Uiso 1 1 calc R U
H23B H 0.7413 0.4017 -0.1177 0.032 Uiso 1 1 calc R U
C24 C 0.73094(10) 0.45738(13) -0.01057(8) 0.0229(3) Uani 1 1 d . .
C25 C 0.65825(11) 0.39039(15) 0.00463(9) 0.0297(4) Uani 1 1 d . .
H25 H 0.6409 0.3318 -0.0287 0.036 Uiso 1 1 calc R U
C26 C 0.61073(11) 0.40765(16) 0.06750(9) 0.0341(4) Uani 1 1 d . .
H26 H 0.5614 0.3602 0.0766 0.041 Uiso 1 1 calc R U
C27 C 0.63326(10) 0.49286(15) 0.11793(8) 0.0275(4) Uani 1 1 d . .
C28 C 0.70656(10) 0.55892(14) 0.10274(9) 0.0256(3) Uani 1 1 d . .
H28 H 0.7244 0.6171 0.1363 0.031 Uiso 1 1 calc R U
C29 C 0.75456(10) 0.54178(13) 0.03935(8) 0.0243(3) Uani 1 1 d . .
H29 H 0.8042 0.5887 0.0302 0.029 Uiso 1 1 calc R U
C30 C 0.57711(11) 0.51198(18) 0.18567(9) 0.0370(4) Uani 1 1 d . .
C31 C 0.55688(14) 0.3979(2) 0.22251(11) 0.0486(5) Uani 1 1 d . .
H31A H 0.6135 0.3591 0.2354 0.073 Uiso 1 1 calc R U
H31B H 0.5201 0.352 0.1876 0.073 Uiso 1 1 calc R U
H31C H 0.5243 0.4105 0.2677 0.073 Uiso 1 1 calc R U
C32 C 0.48858(13) 0.5662(2) 0.15982(12) 0.0588(6) Uani 1 1 d . .
H32A H 0.4523 0.5797 0.2029 0.088 Uiso 1 1 calc R U
H32B H 0.4558 0.5165 0.1246 0.088 Uiso 1 1 calc R U
H32C H 0.5005 0.6374 0.1353 0.088 Uiso 1 1 calc R U
C33 C 0.62578(14) 0.5844(2) 0.24408(10) 0.0486(5) Uani 1 1 d . .
H33A H 0.6349 0.6592 0.2237 0.073 Uiso 1 1 calc R U
H33B H 0.6842 0.5509 0.2583 0.073 Uiso 1 1 calc R U
H33C H 0.5897 0.5899 0.288 0.073 Uiso 1 1 calc R U
N1 N 0.52855(9) 0.84782(13) -0.02584(8) 0.0330(3) Uani 1 1 d . .
N2 N 0.84256(8) 0.81705(11) 0.04835(7) 0.0215(3) Uani 1 1 d . .
N3 N 0.99515(8) 0.81318(11) 0.04897(7) 0.0202(3) Uani 1 1 d . .
N4 N 1.05967(8) 0.80650(10) -0.10034(7) 0.0206(3) Uani 1 1 d . .
N7 N 0.82866(8) 0.52989(11) -0.10865(7) 0.0224(3) Uani 1 1 d . .
O2 O 0.45112(8) 0.86852(13) -0.00964(7) 0.0452(3) Uani 1 1 d . .
O1 O 0.54819(8) 0.81771(13) -0.08810(7) 0.0442(3) Uani 1 1 d . .
O3 O 0.92632(7) 0.85030(9) 0.15725(6) 0.0250(2) Uani 1 1 d . .
H2N H 0.8442(11) 0.7987(15) 0.0013(10) 0.03 Uiso 1 1 d . U
H3N H 0.9877(11) 0.7975(15) 0.0033(11) 0.03 Uiso 1 1 d . U
N5 N 0.86497(8) 0.76606(11) -0.10732(7) 0.0207(3) Uani 1 1 d . .
H5N H 0.9076(11) 0.7142(15) -0.0984(9) 0.025 Uiso 1 1 d . U
N6 N 1.02977(9) 0.56445(11) -0.09550(7) 0.0231(3) Uani 1 1 d . .
H6N H 1.0685(11) 0.5459(15) -0.0565(10) 0.028 Uiso 1 1 d . U

loop_
_atom_site_aniso_label
_atom_site_aniso_U_11
_atom_site_aniso_U_22
_atom_site_aniso_U_33
_atom_site_aniso_U_23
_atom_site_aniso_U_13
_atom_site_aniso_U_12
C2 0.0230(8) 0.0374(10) 0.0236(8) 0.0055(7) 0.0039(6) -0.0004(7)
C3 0.0251(9) 0.0852(16) 0.0285(9) 0.0010(10) 0.0078(7) 0.0132(9)
C4 0.0337(10) 0.1029(19) 0.0215(9) -0.0074(10) 0.0085(8) 0.0194(11)
C5 0.0262(8) 0.0598(12) 0.0193(8) 0.0011(8) 0.0047(7) 0.0081(8)
C6 0.0226(7) 0.0234(8) 0.0226(8) 0.0033(6) 0.0073(6) 0.0011(6)
C1 0.0243(8) 0.0241(8) 0.0214(7) 0.0015(6) 0.0071(6) -0.0026(6)
C7 0.0235(7) 0.0165(7) 0.0219(7) 0.0011(6) 0.0063(6) 0.0006(6)
C8 0.0213(7) 0.0151(7) 0.0225(7) -0.0026(6) 0.0041(6) 0.0019(6)
C9 0.0275(8) 0.0206(8) 0.0204(7) -0.0014(6) 0.0067(6) 0.0007(6)
C10 0.0272(8) 0.0295(9) 0.0224(8) -0.0034(7) 0.0012(6) 0.0016(7)
C11 0.0228(8) 0.0328(9) 0.0281(8) -0.0050(7) 0.0012(6) -0.0012(7)
C12 0.0247(8) 0.0246(8) 0.0264(8) -0.0025(6) 0.0066(6) -0.0026(6)
C13 0.0246(7) 0.0180(7) 0.0221(7) -0.0022(6) 0.0051(6) 0.0010(6)
C14 0.0252(8) 0.0214(8) 0.0214(7) 0.0018(6) 0.0061(6) -0.0021(6)
C22 0.0224(7) 0.0265(8) 0.0204(7) -0.0007(6) 0.0073(6) 0.0019(6)
C21 0.0280(8) 0.0239(8) 0.0204(7) -0.0005(6) 0.0083(6) 0.0028(6)
C20 0.0335(9) 0.0191(8) 0.0251(8) -0.0005(6) 0.0103(7) 0.0018(6)
C19 0.0316(8) 0.0239(8) 0.0200(7) -0.0041(6) 0.0075(6) -0.0031(7)
C18 0.0269(8) 0.0272(8) 0.0207(8) -0.0009(6) 0.0000(6) -0.0014(6)
C17 0.0274(8) 0.0245(8) 0.0205(7) 0.0023(6) -0.0002(6) 0.0006(6)
C16 0.0281(8) 0.0190(8) 0.0243(8) 0.0013(6) 0.0025(6) 0.0023(6)
C15 0.0286(8) 0.0230(8) 0.0189(7) 0.0032(6) 0.0048(6) 0.0005(6)
C23 0.0340(9) 0.0210(8) 0.0260(8) -0.0007(6) 0.0094(7) -0.0031(7)
C24 0.0260(8) 0.0230(8) 0.0199(7) 0.0022(6) 0.0039(6) 0.0018(6)
C25 0.0326(9) 0.0327(9) 0.0239(8) -0.0034(7) 0.0029(7) -0.0081(7)
C26 0.0300(9) 0.0470(11) 0.0257(9) -0.0008(8) 0.0061(7) -0.0146(8)
C27 0.0240(8) 0.0402(10) 0.0184(7) 0.0008(7) 0.0024(6) -0.0003(7)
C28 0.0281(8) 0.0275(9) 0.0212(8) -0.0003(6) 0.0019(6) 0.0008(7)
C29 0.0251(8) 0.0218(8) 0.0263(8) 0.0015(6) 0.0044(6) -0.0022(6)
C30 0.0263(9) 0.0618(13) 0.0232(8) -0.0041(8) 0.0059(7) -0.0041(8)
C31 0.0434(11) 0.0751(16) 0.0281(9) 0.0045(10) 0.0101(8) -0.0147(11)
C32 0.0364(11) 0.097(2) 0.0433(12) -0.0046(12) 0.0073(9) 0.0176(12)
C33 0.0480(12) 0.0714(15) 0.0273(10) -0.0121(9) 0.0097(9) -0.0016(11)
N1 0.0247(7) 0.0435(9) 0.0310(8) 0.0066(7) 0.0035(6) -0.0042(6)
N2 0.0219(6) 0.0247(7) 0.0184(6) -0.0029(5) 0.0062(5) 0.0008(5)
N3 0.0212(6) 0.0236(7) 0.0162(6) -0.0019(5) 0.0046(5) 0.0001(5)
N4 0.0239(6) 0.0197(6) 0.0184(6) -0.0001(5) 0.0043(5) 0.0018(5)
N7 0.0271(7) 0.0200(7) 0.0208(6) 0.0001(5) 0.0070(5) -0.0003(5)
O2 0.0203(6) 0.0674(10) 0.0480(8) 0.0016(7) 0.0040(6) 0.0012(6)
O1 0.0313(7) 0.0735(10) 0.0279(7) -0.0034(6) 0.0021(5) -0.0093(6)
O3 0.0262(6) 0.0310(6) 0.0184(5) -0.0006(4) 0.0063(4) 0.0022(5)
N5 0.0233(6) 0.0179(6) 0.0211(6) 0.0002(5) 0.0025(5) 0.0020(5)
N6 0.0282(7) 0.0238(7) 0.0177(6) 0.0009(5) 0.0046(5) 0.0003(5)

loop_
_atom_type_symbol
_atom_type_description
_atom_type_scat_dispersion_real
_atom_type_scat_dispersion_imag
_atom_type_scat_source
C C 0.0033 0.0016 'International Tables Vol C Tables 4.2.6.8 and 6.1.1.4'
H H 0 0 'International Tables Vol C Tables 4.2.6.8 and 6.1.1.4'
N N 0.0061 0.0033 'International Tables Vol C Tables 4.2.6.8 and 6.1.1.4'
O O 0.0106 0.006 'International Tables Vol C Tables 4.2.6.8 and 6.1.1.4'

loop_
_geom_angle_atom_site_label_1
_geom_angle_atom_site_label_2
_geom_angle_atom_site_label_3
_geom_angle
C1 C2 C3 123.07(15)
C1 C2 N1 118.42(14)
C3 C2 N1 118.50(14)
C2 C3 C4 117.17(16)
C2 C3 H3 121.4
C4 C3 H3 121.4
C3 C4 C5 122.03(17)
C3 C4 H4 119
C5 C4 H4 119
C4 C5 C6 119.59(16)
C4 C5 H5 120.2
C6 C5 H5 120.2
C5 C6 C1 119.11(14)
C5 C6 N2 124.59(14)
C1 C6 N2 116.27(13)
C2 C1 C6 119.02(14)
C2 C1 H1 120.5
C6 C1 H1 120.5
O3 C7 N2 124.75(13)
O3 C7 N3 123.68(14)
N2 C7 N3 111.54(12)
C9 C8 C13 120.38(14)
C9 C8 N3 122.84(13)
C13 C8 N3 116.78(13)
C10 C9 C8 119.68(14)
C10 C9 H9 120.2
C8 C9 H9 120.2
C11 C10 C9 120.43(15)
C11 C10 H10 119.8
C9 C10 H10 119.8
C10 C11 C12 119.73(15)
C10 C11 H11 120.1
C12 C11 H11 120.1
C13 C12 C11 121.14(14)
C13 C12 H12 119.4
C11 C12 H12 119.4
C12 C13 C8 118.57(14)
C12 C13 C14 120.55(13)
C8 C13 C14 120.66(13)
N4 C14 C13 114.71(12)
N4 C14 H14A 108.6
C13 C14 H14A 108.6
N4 C14 H14B 108.6
C13 C14 H14B 108.6
H14A C14 H14B 107.6
N4 C22 C21 113.41(12)
N4 C22 H22A 108.9
C21 C22 H22A 108.9
N4 C22 H22B 108.9
C21 C22 H22B 108.9
H22A C22 H22B 107.7
N6 C21 C22 111.53(12)
N6 C21 H21A 109.3
C22 C21 H21A 109.3
N6 C21 H21B 109.3
C22 C21 H21B 109.3
H21A C21 H21B 108
N6 C20 C19 110.53(13)
N6 C20 H20A 109.5
C19 C20 H20A 109.5
N6 C20 H20B 109.5
C19 C20 H20B 109.5
H20A C20 H20B 108.1
N7 C19 C20 111.15(12)
N7 C19 H19A 109.4
C20 C19 H19A 109.4
N7 C19 H19B 109.4
C20 C19 H19B 109.4
H19A C19 H19B 108
N7 C18 C17 113.87(13)
N7 C18 H18A 108.8
C17 C18 H18A 108.8
N7 C18 H18B 108.8
C17 C18 H18B 108.8
H18A C18 H18B 107.7
N5 C17 C18 112.11(12)
N5 C17 H17A 109.2
C18 C17 H17A 109.2
N5 C17 H17B 109.2
C18 C17 H17B 109.2
H17A C17 H17B 107.9
N5 C16 C15 112.45(12)
N5 C16 H16A 109.1
C15 C16 H16A 109.1
N5 C16 H16B 109.1
C15 C16 H16B 109.1
H16A C16 H16B 107.8
N4 C15 C16 109.35(12)
N4 C15 H15A 109.8
C16 C15 H15A 109.8
N4 C15 H15B 109.8
C16 C15 H15B 109.8
H15A C15 H15B 108.3
N7 C23 C24 114.50(13)
N7 C23 H23A 108.6
C24 C23 H23A 108.6
N7 C23 H23B 108.6
C24 C23 H23B 108.6
H23A C23 H23B 107.6
C29 C24 C25 117.96(14)
C29 C24 C23 122.81(14)
C25 C24 C23 119.18(14)
C26 C25 C24 120.95(16)
C26 C25 H25 119.5
C24 C25 H25 119.5
C25 C26 C27 121.73(15)
C25 C26 H26 119.1
C27 C26 H26 119.1
C28 C27 C26 117.02(14)
C28 C27 C30 122.70(15)
C26 C27 C30 120.27(15)
C27 C28 C29 121.38(15)
C27 C28 H28 119.3
C29 C28 H28 119.3
C24 C29 C28 120.95(14)
C24 C29 H29 119.5
C28 C29 H29 119.5
C33 C30 C32 110.11(18)
C33 C30 C27 112.03(14)
C32 C30 C27 108.77(15)
C33 C30 C31 107.64(16)
C32 C30 C31 108.71(17)
C27 C30 C31 109.52(16)
C30 C31 H31A 109.5
C30 C31 H31B 109.5
H31A C31 H31B 109.5
C30 C31 H31C 109.5
H31A C31 H31C 109.5
H31B C31 H31C 109.5
C30 C32 H32A 109.5
C30 C32 H32B 109.5
H32A C32 H32B 109.5
C30 C32 H32C 109.5
H32A C32 H32C 109.5
H32B C32 H32C 109.5
C30 C33 H33A 109.5
C30 C33 H33B 109.5
H33A C33 H33B 109.5
C30 C33 H33C 109.5
H33A C33 H33C 109.5
H33B C33 H33C 109.5
O1 N1 O2 123.17(15)
O1 N1 C2 118.56(13)
O2 N1 C2 118.27(14)
C7 N2 C6 126.73(13)
C7 N2 H2N 119.7(11)
C6 N2 H2N 113.2(11)
C7 N3 C8 126.32(13)
C7 N3 H3N 119.6(12)
C8 N3 H3N 113.7(12)
C22 N4 C14 110.52(12)
C22 N4 C15 113.60(11)
C14 N4 C15 110.19(12)
C18 N7 C23 110.09(12)
C18 N7 C19 113.11(12)
C23 N7 C19 109.67(12)
C17 N5 C16 111.60(12)
C17 N5 H5N 105.8(11)
C16 N5 H5N 109.3(11)
C21 N6 C20 112.21(12)
C21 N6 H6N 107.2(11)
C20 N6 H6N 108.9(11)

loop_
_geom_bond_atom_site_label_1
_geom_bond_atom_site_label_2
_geom_bond_distance
C2 C1 1.375(2)
C2 C3 1.375(2)
C2 N1 1.464(2)
C3 C4 1.379(3)
C3 H3 0.95
C4 C5 1.383(2)
C4 H4 0.95
C5 C6 1.394(2)
C5 H5 0.95
C6 C1 1.396(2)
C6 N2 1.4004(19)
C1 H1 0.95
C7 O3 1.2222(17)
C7 N2 1.3745(19)
C7 N3 1.3753(18)
C8 C9 1.390(2)
C8 C13 1.408(2)
C8 N3 1.4100(19)
C9 C10 1.390(2)
C9 H9 0.95
C10 C11 1.382(2)
C10 H10 0.95
C11 C12 1.388(2)
C11 H11 0.95
C12 C13 1.387(2)
C12 H12 0.95
C13 C14 1.509(2)
C14 N4 1.4712(19)
C14 H14A 0.99
C14 H14B 0.99
C22 N4 1.4663(18)
C22 C21 1.517(2)
C22 H22A 0.99
C22 H22B 0.99
C21 N6 1.4632(19)
C21 H21A 0.99
C21 H21B 0.99
C20 N6 1.469(2)
C20 C19 1.518(2)
C20 H20A 0.99
C20 H20B 0.99
C19 N7 1.4717(19)
C19 H19A 0.99
C19 H19B 0.99
C18 N7 1.461(2)
C18 C17 1.516(2)
C18 H18A 0.99
C18 H18B 0.99
C17 N5 1.4690(19)
C17 H17A 0.99
C17 H17B 0.99
C16 N5 1.4766(19)
C16 C15 1.518(2)
C16 H16A 0.99
C16 H16B 0.99
C15 N4 1.4746(19)
C15 H15A 0.99
C15 H15B 0.99
C23 N7 1.4641(19)
C23 C24 1.509(2)
C23 H23A 0.99
C23 H23B 0.99
C24 C29 1.385(2)
C24 C25 1.386(2)
C25 C26 1.381(2)
C25 H25 0.95
C26 C27 1.394(2)
C26 H26 0.95
C27 C28 1.387(2)
C27 C30 1.531(2)
C28 C29 1.392(2)
C28 H28 0.95
C29 H29 0.95
C30 C33 1.517(3)
C30 C32 1.521(3)
C30 C31 1.554(3)
C31 H31A 0.98
C31 H31B 0.98
C31 H31C 0.98
C32 H32A 0.98
C32 H32B 0.98
C32 H32C 0.98
C33 H33A 0.98
C33 H33B 0.98
C33 H33C 0.98
N1 O1 1.2261(18)
N1 O2 1.2298(18)
N2 H2N 0.876(18)
N3 H3N 0.845(19)
N5 H5N 0.897(17)
N6 H6N 0.913(18)

loop_
_geom_hbond_atom_site_label_D
_geom_hbond_atom_site_label_H
_geom_hbond_atom_site_label_A
_geom_hbond_distance_DH
_geom_hbond_distance_HA
_geom_hbond_distance_DA
_geom_hbond_angle_DHA
N2 H2N N5 0.876(18) 2.032(19) 2.9019(18) 172.1(16)
N3 H3N N5 0.845(19) 2.658(18) 3.3788(18) 144.1(15)
N3 H3N N4 0.845(19) 2.200(18) 2.9004(17) 140.2(16)
N5 H5N N6 0.897(17) 2.553(18) 3.4414(19) 170.9(14)
C5 H5 O3 0.95 2.25 2.861(2) 121.6
C9 H9 O3 0.95 2.39 2.9023(18) 113.3

loop_
_geom_torsion_atom_site_label_1
_geom_torsion_atom_site_label_2
_geom_torsion_atom_site_label_3
_geom_torsion_atom_site_label_4
_geom_torsion
C1 C2 C3 C4 -0.3(3)
N1 C2 C3 C4 -179.31(19)
C2 C3 C4 C5 0.1(4)
C3 C4 C5 C6 -0.2(4)
C4 C5 C6 C1 0.5(3)
C4 C5 C6 N2 178.67(18)
C3 C2 C1 C6 0.6(3)
N1 C2 C1 C6 179.65(14)
C5 C6 C1 C2 -0.7(2)
N2 C6 C1 C2 -179.03(14)
C13 C8 C9 C10 -0.1(2)
N3 C8 C9 C10 179.56(14)
C8 C9 C10 C11 -1.8(2)
C9 C10 C11 C12 1.4(2)
C10 C11 C12 C13 0.9(2)
C11 C12 C13 C8 -2.7(2)
C11 C12 C13 C14 171.94(14)
C9 C8 C13 C12 2.3(2)
N3 C8 C13 C12 -177.38(13)
C9 C8 C13 C14 -172.32(14)
N3 C8 C13 C14 8.0(2)
C12 C13 C14 N4 124.50(15)
C8 C13 C14 N4 -60.96(18)
N4 C22 C21 N6 -56.67(17)
N6 C20 C19 N7 -71.14(16)
N7 C18 C17 N5 -48.05(17)
N5 C16 C15 N4 -62.08(16)
N7 C23 C24 C29 -28.9(2)
N7 C23 C24 C25 153.67(15)
C29 C24 C25 C26 0.2(3)
C23 C24 C25 C26 177.75(16)
C24 C25 C26 C27 0.3(3)
C25 C26 C27 C28 -0.9(3)
C25 C26 C27 C30 177.95(17)
C26 C27 C28 C29 0.9(2)
C30 C27 C28 C29 -177.86(16)
C25 C24 C29 C28 -0.2(2)
C23 C24 C29 C28 -177.59(15)
C27 C28 C29 C24 -0.4(2)
C28 C27 C30 C33 -17.3(3)
C26 C27 C30 C33 163.99(18)
C28 C27 C30 C32 104.7(2)
C26 C27 C30 C32 -74.1(2)
C28 C27 C30 C31 -136.62(17)
C26 C27 C30 C31 44.6(2)
C1 C2 N1 O1 -2.1(2)
C3 C2 N1 O1 176.96(18)
C1 C2 N1 O2 177.74(15)
C3 C2 N1 O2 -3.2(2)
O3 C7 N2 C6 9.3(2)
N3 C7 N2 C6 -169.00(14)
C5 C6 N2 C7 -2.2(3)
C1 C6 N2 C7 175.95(14)
O3 C7 N3 C8 -8.1(2)
N2 C7 N3 C8 170.20(13)
C9 C8 N3 C7 32.2(2)
C13 C8 N3 C7 -148.07(14)
C21 C22 N4 C14 168.01(12)
C21 C22 N4 C15 -67.54(16)
C13 C14 N4 C22 -73.41(15)
C13 C14 N4 C15 160.21(12)
C16 C15 N4 C22 144.77(13)
C16 C15 N4 C14 -90.60(14)
C17 C18 N7 C23 172.95(12)
C17 C18 N7 C19 -63.97(16)
C24 C23 N7 C18 -68.45(17)
C24 C23 N7 C19 166.48(13)
C20 C19 N7 C18 150.93(13)
C20 C19 N7 C23 -85.76(15)
C18 C17 N5 C16 177.38(12)
C15 C16 N5 C17 -97.53(15)
C22 C21 N6 C20 176.08(13)
C19 C20 N6 C21 -86.13(15)
